data_9015722
loop_
_publ_author_name
'Steele, I. M.'

_publ_section_title
;
 Arrojadite: variations in space group and composition
 based on four new refinements
 Sample: arro135C
;
_journal_name_full 'General Meeting of the International Mineralogical Association'
_journal_page_first MO2
_journal_page_last 117
_journal_volume 18
_journal_year 2002
_chemical_compound_source 'Chandler Mills quarry, Newport, New Hampshire, USA'
_chemical_formula_sum 'Al Ca0.84 F2 Fe10.52 K0.83 Mg3.48 Na3.106 O48 P11.74 Pb0.17 Sr0.16'
_chemical_name_mineral Fluorarrojadite-(KFe)
_space_group_IT_number 15
_symmetry_space_group_name_Hall '-C 2yc'
_symmetry_space_group_name_H-M 'C 1 2/c 1'
_cell_angle_alpha 90.00
_cell_angle_beta 105.78
_cell_angle_gamma 90.00
_cell_length_a 16.459
_cell_length_b 10.018
_cell_length_c 24.597
_cell_formula_units_Z 4
_cell_volume 3902.860
_database_code_amcsd 0012656
_exptl_crystal_density_diffrn 3.498
_cod_original_sg_symbol_H-M 'C 2/c'
_cod_original_formula_sum 'Al (Pb.17 K.83) Sr.16 Ca.84 Na3.106 (Fe10.52 Mg3.48) O48 F2 P11.74'
_cod_database_code 9015722

loop_
_space_group_symop_operation_xyz
x,y,z
1/2+x,1/2+y,z
x,-y,1/2+z
1/2+x,1/2-y,1/2+z
-x,y,1/2-z
1/2-x,1/2+y,1/2-z
-x,-y,-z
1/2-x,1/2-y,-z

loop_
_atom_site_aniso_label
_atom_site_aniso_U_11
_atom_site_aniso_U_22
_atom_site_aniso_U_33
_atom_site_aniso_U_12
_atom_site_aniso_U_13
_atom_site_aniso_U_23
Al 0.01190 0.00820 0.01120 -0.00080 0.00360 0.00030
Pb 0.02130 0.03210 0.05310 0.00000 0.01900 0.00000
K 0.02130 0.03210 0.05310 0.00000 0.01900 0.00000
Sr 0.03070 0.02740 0.03900 0.01360 0.02300 0.01610
Ca 0.03070 0.02740 0.03900 0.01360 0.02300 0.01610
Na 0.01210 0.14600 0.02100 0.00000 0.01300 0.00000
Na2 0.09500 0.01540 0.02200 -0.01010 -0.02300 0.00220
Na3 0.03900 0.01200 0.03200 -0.00400 -0.00800 -0.00010
Fe1 0.02330 0.03470 0.04490 -0.01450 0.01850 -0.02480
Mg1 0.02330 0.03470 0.04490 -0.01450 0.01850 -0.02480
Fe2 0.01860 0.01170 0.01460 0.00000 0.00230 0.00000
Mg2 0.01860 0.01170 0.01460 0.00000 0.00230 0.00000
Fe3 0.01560 0.00980 0.01300 -0.00010 0.00240 0.00110
Mg3 0.01560 0.00980 0.01300 -0.00010 0.00240 0.00110
Fe4 0.01600 0.01050 0.01590 -0.00170 0.00490 -0.00120
Mg4 0.01600 0.01050 0.01590 -0.00170 0.00490 -0.00120
Fe5 0.01250 0.01310 0.01400 -0.00050 0.00350 -0.00030
Mg5 0.01250 0.01310 0.01400 -0.00050 0.00350 -0.00030
Fe6 0.01710 0.01700 0.01170 -0.00260 0.00280 0.00040
Mg6 0.01710 0.01700 0.01170 -0.00260 0.00280 0.00040
Fe7 0.01690 0.02350 0.01460 0.00630 0.00400 -0.00140
Mg7 0.01690 0.02350 0.01460 0.00630 0.00400 -0.00140
O1 0.05300 0.05700 0.06800 -0.01000 0.00600 -0.01700
O2 0.02100 0.01400 0.02400 0.00230 0.01080 0.00210
O3 0.01900 0.01400 0.02200 0.00020 0.01030 -0.00160
O4 0.04800 0.02100 0.05000 0.00800 0.03700 0.01200
O5 0.01800 0.01500 0.02300 -0.00160 0.01090 -0.00620
O6 0.02200 0.01300 0.02900 -0.00100 0.01200 0.00040
O7 0.01700 0.03700 0.02000 -0.00100 0.00100 -0.00500
O8 0.01300 0.01300 0.01500 0.00030 0.00600 -0.00030
O9 0.02100 0.01200 0.01900 -0.00100 0.01020 -0.00320
O10 0.01400 0.01100 0.01900 -0.00170 0.00360 0.00040
O11 0.02600 0.01800 0.01300 -0.00590 0.00480 -0.00010
O12 0.01300 0.01700 0.02600 0.00130 0.00370 -0.00390
O13 0.02800 0.01400 0.01400 0.00290 0.00550 -0.00030
O14 0.01900 0.01200 0.01800 -0.00010 0.00740 0.00230
O15 0.01400 0.01700 0.02600 -0.00200 -0.00130 0.00180
O16 0.01600 0.01000 0.01600 0.00130 0.00510 -0.00010
O17 0.03500 0.00900 0.02000 0.00100 -0.00400 -0.00010
O18 0.01900 0.01600 0.01900 0.00090 0.00040 0.00000
O19 0.01800 0.02100 0.01900 -0.00210 0.00570 0.00220
O20 0.02900 0.01900 0.01600 0.00300 0.00400 -0.00010
O21 0.04100 0.02400 0.01700 0.01300 -0.00200 -0.00700
O22 0.02900 0.00900 0.01900 0.00170 0.00000 -0.00070
O23 0.02200 0.01700 0.01900 0.00400 -0.00100 -0.00250
O24 0.01900 0.01900 0.02800 -0.00320 0.00200 0.00600
F 0.02400 0.03500 0.03600 0.00150 0.01000 0.00500
P1A 0.02880 0.01110 0.04500 0.00340 0.02630 0.00570
P2 0.01280 0.01140 0.01430 -0.00070 0.00440 -0.00160
P3 0.01220 0.00890 0.01350 -0.00140 0.00370 -0.00120
P4 0.01410 0.00880 0.01270 0.00030 0.00340 0.00130
P5 0.01470 0.00900 0.01380 0.00050 0.00280 0.00040
P6 0.01650 0.01030 0.01430 0.00050 0.00110 -0.00010

loop_
_atom_site_label
_atom_site_fract_x
_atom_site_fract_y
_atom_site_fract_z
_atom_site_occupancy
_atom_site_U_iso_or_equiv
Al 0.50000 0.00000 0.50000 1.00000 0.01030
Pb 0.50000 0.00372 0.25000 0.17000 0.03380
K 0.50000 0.00372 0.25000 0.83000 0.03380
Sr 0.23219 0.22020 0.48476 0.08000 0.02970
Ca 0.23219 0.22020 0.48476 0.42000 0.02970
Na 0.00000 0.04700 0.25000 0.21000 0.05800
Na2 0.36760 0.01630 0.37937 0.95800 0.05150
Na3 0.50000 0.50000 0.50000 0.98000 0.03100
Fe1 0.72100 0.39360 0.47464 0.34000 0.03250
Mg1 0.72100 0.39360 0.47464 0.66000 0.03250
Fe2 0.21185 0.01091 0.26734 0.91000 0.01540
Mg2 0.21185 0.01091 0.26734 0.09000 0.01540
Fe3 0.39353 0.51496 0.36022 0.42000 0.01310
Mg3 0.39353 0.51496 0.36022 0.58000 0.01310
Fe4 0.47781 0.24978 0.59697 0.89000 0.01400
Mg4 0.47781 0.24978 0.59697 0.11000 0.01400
Fe5 0.53393 0.24390 0.40016 0.96000 0.01320
Mg5 0.53393 0.24390 0.40016 0.04000 0.01320
Fe6 0.79560 0.29890 0.64802 0.88000 0.01550
Mg6 0.79560 0.29890 0.64802 0.12000 0.01550
Fe7 0.21852 0.29257 0.34338 0.86000 0.01840
Mg7 0.21852 0.29257 0.34338 0.14000 0.01840
O1 0.18090 0.04180 0.42320 1.00000 0.06100
O2 0.11190 -0.13980 0.36280 1.00000 0.01900
O3 0.02500 0.06250 0.36750 1.00000 0.01750
O4 0.14650 0.08010 0.32380 1.00000 0.03530
O5 0.37040 0.15650 0.61400 1.00000 0.01780
O6 0.37960 -0.09690 0.60920 1.00000 0.02030
O7 0.28900 0.03640 0.52770 1.00000 0.02580
O8 0.44930 0.05560 0.55528 1.00000 0.01330
O9 0.58480 0.33340 0.57590 1.00000 0.01660
O10 0.59470 0.10420 0.53653 1.00000 0.01440
O11 0.60810 0.31090 0.48000 1.00000 0.01900
O12 0.72270 0.24660 0.56390 1.00000 0.01920
O13 0.40360 0.31430 0.51190 1.00000 0.01910
O14 0.43450 0.37190 0.41980 1.00000 0.01630
O15 0.30570 0.23470 0.42230 1.00000 0.01990
O16 0.45380 0.14310 0.45174 1.00000 0.01390
O17 0.36530 0.37960 0.29010 1.00000 0.02360
O18 0.45180 0.17520 0.32890 1.00000 0.01910
O19 0.29460 0.16680 0.30580 1.00000 0.01920
O20 0.36850 0.17580 0.22890 1.00000 0.02150
O21 0.14840 0.35150 0.26470 1.00000 0.02940
O22 0.14800 0.14590 0.20540 1.00000 0.02040
O23 0.05770 0.34420 0.16610 1.00000 0.02040
O24 0.21550 0.35720 0.18460 1.00000 0.02280
F 0.26970 0.49880 0.36050 1.00000 0.03160
P1A 0.11319 0.00910 0.36621 0.78300 0.02520
P1B 0.07780 -0.00380 0.33290 0.08700 0.00300
P2 0.36949 0.03287 0.57610 1.00000 0.01270
P3 0.62628 0.24833 0.53920 1.00000 0.01150
P4 0.39727 0.26758 0.45204 1.00000 0.01190
P5 0.37045 0.22589 0.28776 1.00000 0.01270
P6 0.14201 0.29888 0.20572 1.00000 0.01430

loop_
_cod_related_entry_id
_cod_related_entry_database
_cod_related_entry_code
1 AMCSD 0012656
